data_7236963
loop_
_publ_author_name
'Chua, Ming Hui'
'Zhou, Hui'
'Lin, Ting Ting'
'Wu, Jishan'
'Xu, Jianwei'

_publ_section_title
;
 Triphenylethylenyl-based donor--acceptor--donor molecules: studies on
 structural and optical properties and AIE properties for cyanide
 detection
;
_journal_issue 46
_journal_name_full 'Journal of Materials Chemistry C'
_journal_page_first 12194
_journal_paper_doi 10.1039/C7TC04400C
_journal_volume 5
_journal_year 2017
_chemical_formula_sum 'C56 H38 N2'
_chemical_formula_weight 738.88
_chemical_name_systematic '2-(bis(4-(1,2,2-triphenylvinyl)phenyl)methylene)malononitrile '
_space_group_crystal_system monoclinic
_space_group_IT_number 15
_space_group_name_Hall '-C 2yc'
_space_group_name_H-M_alt 'C 1 2/c 1'
_atom_sites_solution_hydrogens geom
_audit_creation_method SHELXL-2014/7
_audit_update_record
;
2017-09-09 deposited with the CCDC.
2017-11-03 downloaded from the CCDC.
;
_cell_angle_alpha 90
_cell_angle_beta 92.2880(10)
_cell_angle_gamma 90
_cell_formula_units_Z 4
_cell_length_a 14.0044(3)
_cell_length_b 12.8632(3)
_cell_length_c 22.7228(5)
_cell_measurement_reflns_used 9984
_cell_measurement_temperature 100(2)
_cell_measurement_theta_max 74.49
_cell_measurement_theta_min 3.89
_cell_volume 4090.05(16)
_computing_cell_refinement 'APEX3 v2016.1-0 (Bruker AXS)'
_computing_data_collection 'APEX3 (Bruker AXS)'
_computing_data_reduction 'SAINT V8.32B (Bruker AXS Inc., 2014)'
_computing_molecular_graphics 'Bruker SHELXTL'
_computing_publication_material 'Bruker SHELXTL'
_computing_structure_refinement 'SHELXL--2014 (Sheldrick 2014)'
_computing_structure_solution 'SHELXT--(Sheldrick 2015)'
_diffrn_ambient_temperature 100(2)
_diffrn_measured_fraction_theta_full 0.998
_diffrn_measured_fraction_theta_max 0.998
_diffrn_measurement_device_type 'Bruker D8 venture'
_diffrn_measurement_method '\f and \w scans'
_diffrn_radiation_type CuK\a
_diffrn_radiation_wavelength 1.54178
_diffrn_reflns_av_R_equivalents 0.0220
_diffrn_reflns_av_unetI/netI 0.0150
_diffrn_reflns_Laue_measured_fraction_full 0.998
_diffrn_reflns_Laue_measured_fraction_max 0.998
_diffrn_reflns_limit_h_max 16
_diffrn_reflns_limit_h_min -16
_diffrn_reflns_limit_k_max 15
_diffrn_reflns_limit_k_min -15
_diffrn_reflns_limit_l_max 27
_diffrn_reflns_limit_l_min -27
_diffrn_reflns_number 20720
_diffrn_reflns_point_group_measured_fraction_full 0.998
_diffrn_reflns_point_group_measured_fraction_max 0.998
_diffrn_reflns_theta_full 66.581
_diffrn_reflns_theta_max 66.581
_diffrn_reflns_theta_min 3.894
_diffrn_source 'Sealed Microfocus Source'
_exptl_absorpt_coefficient_mu 0.529
_exptl_absorpt_correction_T_max 0.7538
_exptl_absorpt_correction_T_min 0.7004
_exptl_absorpt_correction_type multi-scan
_exptl_absorpt_process_details 'Sadabs, (Sheldrick 2012)'
_exptl_crystal_colour Orange
_exptl_crystal_density_diffrn 1.200
_exptl_crystal_density_meas ?
_exptl_crystal_density_method 'Not Measured'
_exptl_crystal_description Block
_exptl_crystal_F_000 1552
_exptl_crystal_preparation Luminescent
_exptl_crystal_recrystallization_method 'Vapour Diffusion'
_exptl_crystal_size_max 0.211
_exptl_crystal_size_mid 0.166
_exptl_crystal_size_min 0.078
_refine_diff_density_max 0.222
_refine_diff_density_min -0.174
_refine_diff_density_rms 0.035
_refine_ls_extinction_method none
_refine_ls_goodness_of_fit_ref 1.069
_refine_ls_hydrogen_treatment constr
_refine_ls_matrix_type full
_refine_ls_number_parameters 263
_refine_ls_number_reflns 3616
_refine_ls_number_restraints 0
_refine_ls_restrained_S_all 1.069
_refine_ls_R_factor_all 0.0388
_refine_ls_R_factor_gt 0.0359
_refine_ls_shift/su_max 0.001
_refine_ls_shift/su_mean 0.000
_refine_ls_structure_factor_coef Fsqd
_refine_ls_weighting_details 'w=1/[\s^2^(Fo^2^)+(0.0432P)^2^+2.8702P] where P=(Fo^2^+2Fc^2^)/3'
_refine_ls_weighting_scheme calc
_refine_ls_wR_factor_gt 0.0913
_refine_ls_wR_factor_ref 0.0935
_reflns_Friedel_coverage 0.000
_reflns_number_gt 3350
_reflns_number_total 3616
_reflns_threshold_expression 'I > 2\s(I)'
_cod_data_source_file c7tc04400c2.cif
_cod_data_source_block H297
_cod_depositor_comments
;
The following automatic conversions were performed:

data item '_exptl_absorpt_correction_type' value 'Multi-scan' was
changed to 'multi-scan' in accordance with the
/home/saulius/struct/COD-crude-data/automatic-downloads/DataCite-retrospective/RSC/depositions/lib/dictionaries/cif_core.dic
dictionary named 'cif_core.dic' version 2.4.2 last updated on
2011-04-26.

data item '_exptl_crystal_density_meas' value 'Not Measured' was
changed to '?' -- the value is perceived as not measured.

Automatic conversion script
Id: cif_fix_values 6909 2019-04-08 15:41:33Z antanas 
;
_cod_original_sg_symbol_H-M 'C 2/c'
_cod_database_code 7236963
_shelx_shelxl_version_number 2014/7
_shelx_space_group_comment
; 
The symmetry employed for this shelxl refinement is uniquely defined 
by the following loop, which should always be used as a source of 
symmetry information in preference to the above space-group names. 
They are only intended as comments. 
;
_shelx_estimated_absorpt_t_min 0.897
_shelx_estimated_absorpt_t_max 0.960
_computing_bruker_data_scaling 'SADABS V2012/1 (Bruker AXS Inc.)'

loop_
_space_group_symop_operation_xyz
'x, y, z'
'-x, y, -z+1/2'
'x+1/2, y+1/2, z'
'-x+1/2, y+1/2, -z+1/2'
'-x, -y, -z'
'x, -y, z-1/2'
'-x+1/2, -y+1/2, -z'
'x+1/2, -y+1/2, z-1/2'

loop_
_atom_site_label
_atom_site_type_symbol
_atom_site_fract_x
_atom_site_fract_y
_atom_site_fract_z
_atom_site_U_iso_or_equiv
_atom_site_adp_type
_atom_site_occupancy
_atom_site_site_symmetry_order
_atom_site_calc_flag
_atom_site_refinement_flags_posn
_atom_site_refinement_flags_adp
_atom_site_refinement_flags_occupancy
N1 N 0.64098(11) 0.71762(11) 0.78810(6) 0.0517(4) Uani 1 1 d . . .
C1 C 0.5000 0.49608(13) 0.7500 0.0232(3) Uani 1 2 d S T P
C2 C 0.42732(8) 0.43715(9) 0.71496(5) 0.0225(3) Uani 1 1 d . . .
C3 C 0.39074(8) 0.34370(9) 0.73631(5) 0.0245(3) Uani 1 1 d . . .
H3 H 0.4138 0.3177 0.7733 0.029 Uiso 1 1 calc R U .
C4 C 0.32182(8) 0.28885(9) 0.70445(5) 0.0246(3) Uani 1 1 d . . .
H4 H 0.2980 0.2257 0.7199 0.030 Uiso 1 1 calc R U .
C5 C 0.28632(8) 0.32479(9) 0.64969(5) 0.0224(3) Uani 1 1 d . . .
C6 C 0.32522(8) 0.41606(9) 0.62735(5) 0.0237(3) Uani 1 1 d . . .
H6 H 0.3038 0.4405 0.5896 0.028 Uiso 1 1 calc R U .
C7 C 0.39437(8) 0.47141(9) 0.65924(5) 0.0232(3) Uani 1 1 d . . .
H7 H 0.4198 0.5333 0.6432 0.028 Uiso 1 1 calc R U .
C8 C 0.20942(8) 0.26462(9) 0.61746(5) 0.0224(3) Uani 1 1 d . . .
C9 C 0.22575(8) 0.14981(9) 0.61598(5) 0.0220(3) Uani 1 1 d . . .
C10 C 0.15490(9) 0.07966(10) 0.63070(5) 0.0245(3) Uani 1 1 d . . .
H10 H 0.0930 0.1046 0.6389 0.029 Uiso 1 1 calc R U .
C11 C 0.17346(9) -0.02578(10) 0.63361(6) 0.0287(3) Uani 1 1 d . . .
H11 H 0.1241 -0.0726 0.6435 0.034 Uiso 1 1 calc R U .
C12 C 0.26348(10) -0.06362(10) 0.62226(6) 0.0321(3) Uani 1 1 d . . .
H12 H 0.2764 -0.1360 0.6250 0.038 Uiso 1 1 calc R U .
C13 C 0.33441(9) 0.00492(11) 0.60695(6) 0.0338(3) Uani 1 1 d . . .
H13 H 0.3960 -0.0206 0.5984 0.041 Uiso 1 1 calc R U .
C14 C 0.31600(9) 0.11099(10) 0.60397(6) 0.0291(3) Uani 1 1 d . . .
H14 H 0.3653 0.1575 0.5937 0.035 Uiso 1 1 calc R U .
C15 C 0.12935(8) 0.31157(9) 0.59568(5) 0.0221(3) Uani 1 1 d . . .
C16 C 0.05237(8) 0.25383(9) 0.56188(5) 0.0221(3) Uani 1 1 d . . .
C17 C 0.07081(9) 0.19431(9) 0.51222(5) 0.0254(3) Uani 1 1 d . . .
H17 H 0.1335 0.1925 0.4977 0.031 Uiso 1 1 calc R U .
C18 C -0.00203(9) 0.13776(10) 0.48398(6) 0.0285(3) Uani 1 1 d . . .
H18 H 0.0110 0.0978 0.4501 0.034 Uiso 1 1 calc R U .
C19 C -0.09368(9) 0.13927(10) 0.50503(6) 0.0299(3) Uani 1 1 d . . .
H19 H -0.1430 0.0993 0.4861 0.036 Uiso 1 1 calc R U .
C20 C -0.11293(9) 0.19930(9) 0.55379(6) 0.0272(3) Uani 1 1 d . . .
H20 H -0.1757 0.2009 0.5682 0.033 Uiso 1 1 calc R U .
C21 C -0.04070(8) 0.25694(9) 0.58149(5) 0.0239(3) Uani 1 1 d . . .
H21 H -0.0547 0.2992 0.6143 0.029 Uiso 1 1 calc R U .
C22 C 0.10996(8) 0.42417(9) 0.60672(5) 0.0224(3) Uani 1 1 d . . .
C23 C 0.09544(9) 0.49180(10) 0.55930(6) 0.0263(3) Uani 1 1 d . . .
H23 H 0.0961 0.4656 0.5202 0.032 Uiso 1 1 calc R U .
C24 C 0.08006(9) 0.59696(10) 0.56863(6) 0.0328(3) Uani 1 1 d . . .
H24 H 0.0716 0.6428 0.5360 0.039 Uiso 1 1 calc R U .
C25 C 0.07711(10) 0.63509(10) 0.62555(7) 0.0379(3) Uani 1 1 d . . .
H25 H 0.0669 0.7071 0.6320 0.045 Uiso 1 1 calc R U .
C26 C 0.08904(10) 0.56813(11) 0.67304(6) 0.0367(3) Uani 1 1 d . . .
H26 H 0.0859 0.5942 0.7120 0.044 Uiso 1 1 calc R U .
C27 C 0.10559(9) 0.46326(10) 0.66379(6) 0.0287(3) Uani 1 1 d . . .
H27 H 0.1140 0.4178 0.6965 0.034 Uiso 1 1 calc R U .
C28 C 0.5000 0.60162(14) 0.7500 0.0273(4) Uani 1 2 d S T P
C29 C 0.57933(11) 0.66434(11) 0.77239(6) 0.0363(3) Uani 1 1 d . . .

loop_
_atom_site_aniso_label
_atom_site_aniso_U_11
_atom_site_aniso_U_22
_atom_site_aniso_U_33
_atom_site_aniso_U_23
_atom_site_aniso_U_13
_atom_site_aniso_U_12
N1 0.0682(10) 0.0422(7) 0.0461(8) -0.0131(6) 0.0187(7) -0.0273(7)
C1 0.0211(8) 0.0246(8) 0.0243(8) 0.000 0.0053(6) 0.000
C2 0.0179(5) 0.0221(6) 0.0276(6) 0.0010(5) 0.0012(5) 0.0033(5)
C3 0.0230(6) 0.0243(6) 0.0259(6) 0.0052(5) -0.0026(5) 0.0025(5)
C4 0.0217(6) 0.0225(6) 0.0296(6) 0.0058(5) -0.0012(5) -0.0004(5)
C5 0.0175(5) 0.0226(6) 0.0272(6) 0.0023(5) 0.0004(5) 0.0041(5)
C6 0.0197(6) 0.0269(6) 0.0245(6) 0.0052(5) 0.0000(5) 0.0045(5)
C7 0.0187(6) 0.0214(6) 0.0297(6) 0.0059(5) 0.0029(5) 0.0024(5)
C8 0.0214(6) 0.0219(6) 0.0238(6) 0.0023(5) 0.0019(5) 0.0024(5)
C9 0.0216(6) 0.0220(6) 0.0220(6) 0.0020(4) -0.0029(4) 0.0032(5)
C10 0.0219(6) 0.0262(6) 0.0254(6) 0.0018(5) -0.0002(5) 0.0029(5)
C11 0.0304(7) 0.0242(6) 0.0313(7) 0.0043(5) 0.0001(5) -0.0013(5)
C12 0.0357(7) 0.0215(6) 0.0388(7) 0.0034(5) -0.0014(6) 0.0069(5)
C13 0.0259(7) 0.0292(7) 0.0464(8) 0.0023(6) 0.0030(6) 0.0103(5)
C14 0.0221(6) 0.0269(6) 0.0383(7) 0.0051(5) 0.0016(5) 0.0039(5)
C15 0.0215(6) 0.0223(6) 0.0226(6) 0.0006(5) 0.0006(5) 0.0024(5)
C16 0.0223(6) 0.0185(6) 0.0250(6) 0.0027(5) -0.0036(5) 0.0041(5)
C17 0.0244(6) 0.0241(6) 0.0277(6) 0.0005(5) -0.0007(5) 0.0057(5)
C18 0.0348(7) 0.0225(6) 0.0278(6) -0.0040(5) -0.0040(5) 0.0048(5)
C19 0.0300(7) 0.0233(6) 0.0355(7) -0.0009(5) -0.0078(5) -0.0029(5)
C20 0.0228(6) 0.0237(6) 0.0350(7) 0.0029(5) -0.0002(5) 0.0017(5)
C21 0.0252(6) 0.0194(6) 0.0270(6) -0.0001(5) -0.0006(5) 0.0036(5)
C22 0.0157(5) 0.0217(6) 0.0293(6) -0.0017(5) -0.0034(4) 0.0028(4)
C23 0.0247(6) 0.0249(6) 0.0290(6) -0.0005(5) -0.0053(5) 0.0030(5)
C24 0.0309(7) 0.0240(6) 0.0429(8) 0.0044(6) -0.0086(6) 0.0023(5)
C25 0.0380(8) 0.0216(6) 0.0532(9) -0.0090(6) -0.0079(6) 0.0033(6)
C26 0.0397(8) 0.0327(7) 0.0371(7) -0.0133(6) -0.0052(6) 0.0034(6)
C27 0.0269(6) 0.0299(7) 0.0288(6) -0.0020(5) -0.0040(5) 0.0032(5)
C28 0.0293(9) 0.0261(9) 0.0270(9) 0.000 0.0071(7) 0.000
C29 0.0501(9) 0.0268(7) 0.0330(7) -0.0039(6) 0.0140(6) -0.0080(6)

loop_
_atom_type_symbol
_atom_type_description
_atom_type_scat_dispersion_real
_atom_type_scat_dispersion_imag
_atom_type_scat_source
C C 0.0181 0.0091 'International Tables Vol C Tables 4.2.6.8 and 6.1.1.4'
H H 0.0000 0.0000 'International Tables Vol C Tables 4.2.6.8 and 6.1.1.4'
N N 0.0311 0.0180 'International Tables Vol C Tables 4.2.6.8 and 6.1.1.4'

loop_
_geom_angle_atom_site_label_1
_geom_angle_atom_site_label_2
_geom_angle_atom_site_label_3
_geom_angle
_geom_angle_site_symmetry_1
_geom_angle_site_symmetry_3
C28 C1 C2 120.89(7) . 2_656
C28 C1 C2 120.89(7) . .
C2 C1 C2 118.21(15) 2_656 .
C3 C2 C7 118.10(11) . .
C3 C2 C1 120.50(11) . .
C7 C2 C1 121.39(11) . .
C4 C3 C2 121.05(11) . .
C4 C3 H3 119.5 . .
C2 C3 H3 119.5 . .
C3 C4 C5 120.96(11) . .
C3 C4 H4 119.5 . .
C5 C4 H4 119.5 . .
C6 C5 C4 118.05(11) . .
C6 C5 C8 122.73(11) . .
C4 C5 C8 119.21(11) . .
C7 C6 C5 121.12(11) . .
C7 C6 H6 119.4 . .
C5 C6 H6 119.4 . .
C6 C7 C2 120.65(11) . .
C6 C7 H7 119.7 . .
C2 C7 H7 119.7 . .
C15 C8 C5 121.32(11) . .
C15 C8 C9 124.00(11) . .
C5 C8 C9 114.51(10) . .
C10 C9 C14 118.35(11) . .
C10 C9 C8 121.59(11) . .
C14 C9 C8 119.88(11) . .
C11 C10 C9 120.88(11) . .
C11 C10 H10 119.6 . .
C9 C10 H10 119.6 . .
C10 C11 C12 120.45(12) . .
C10 C11 H11 119.8 . .
C12 C11 H11 119.8 . .
C13 C12 C11 119.41(12) . .
C13 C12 H12 120.3 . .
C11 C12 H12 120.3 . .
C12 C13 C14 120.30(12) . .
C12 C13 H13 119.9 . .
C14 C13 H13 119.9 . .
C13 C14 C9 120.62(12) . .
C13 C14 H14 119.7 . .
C9 C14 H14 119.7 . .
C8 C15 C16 122.49(11) . .
C8 C15 C22 121.67(11) . .
C16 C15 C22 115.76(10) . .
C21 C16 C17 118.64(11) . .
C21 C16 C15 119.02(11) . .
C17 C16 C15 122.31(11) . .
C18 C17 C16 120.29(12) . .
C18 C17 H17 119.9 . .
C16 C17 H17 119.9 . .
C19 C18 C17 120.39(12) . .
C19 C18 H18 119.8 . .
C17 C18 H18 119.8 . .
C20 C19 C18 119.71(12) . .
C20 C19 H19 120.1 . .
C18 C19 H19 120.1 . .
C19 C20 C21 119.99(12) . .
C19 C20 H20 120.0 . .
C21 C20 H20 120.0 . .
C20 C21 C16 120.94(11) . .
C20 C21 H21 119.5 . .
C16 C21 H21 119.5 . .
C23 C22 C27 118.91(11) . .
C23 C22 C15 119.76(11) . .
C27 C22 C15 121.32(11) . .
C24 C23 C22 120.63(12) . .
C24 C23 H23 119.7 . .
C22 C23 H23 119.7 . .
C25 C24 C23 119.88(13) . .
C25 C24 H24 120.1 . .
C23 C24 H24 120.1 . .
C26 C25 C24 119.99(12) . .
C26 C25 H25 120.0 . .
C24 C25 H25 120.0 . .
C25 C26 C27 120.18(13) . .
C25 C26 H26 119.9 . .
C27 C26 H26 119.9 . .
C26 C27 C22 120.37(12) . .
C26 C27 H27 119.8 . .
C22 C27 H27 119.8 . .
C1 C28 C29 123.84(8) . .
C1 C28 C29 123.84(8) . 2_656
C29 C28 C29 112.33(17) . 2_656
N1 C29 C28 176.65(17) . .

loop_
_geom_bond_atom_site_label_1
_geom_bond_atom_site_label_2
_geom_bond_distance
_geom_bond_site_symmetry_2
N1 C29 1.1479(19) .
C1 C28 1.358(3) .
C1 C2 1.4764(15) 2_656
C1 C2 1.4764(15) .
C2 C3 1.4009(17) .
C2 C7 1.4013(17) .
C3 C4 1.3776(18) .
C3 H3 0.9500 .
C4 C5 1.4000(17) .
C4 H4 0.9500 .
C5 C6 1.3981(17) .
C5 C8 1.4940(17) .
C6 C7 1.3834(17) .
C6 H6 0.9500 .
C7 H7 0.9500 .
C8 C15 1.3500(16) .
C8 C9 1.4951(16) .
C9 C10 1.3918(17) .
C9 C14 1.3960(17) .
C10 C11 1.3821(18) .
C10 H10 0.9500 .
C11 C12 1.3852(19) .
C11 H11 0.9500 .
C12 C13 1.383(2) .
C12 H12 0.9500 .
C13 C14 1.3898(18) .
C13 H13 0.9500 .
C14 H14 0.9500 .
C15 C16 1.4959(16) .
C15 C22 1.4967(16) .
C16 C21 1.3948(17) .
C16 C17 1.3962(17) .
C17 C18 1.3890(18) .
C17 H17 0.9500 .
C18 C19 1.3875(19) .
C18 H18 0.9500 .
C19 C20 1.3858(19) .
C19 H19 0.9500 .
C20 C21 1.3851(17) .
C20 H20 0.9500 .
C21 H21 0.9500 .
C22 C23 1.3934(17) .
C22 C27 1.3945(18) .
C23 C24 1.3873(18) .
C23 H23 0.9500 .
C24 C25 1.386(2) .
C24 H24 0.9500 .
C25 C26 1.385(2) .
C25 H25 0.9500 .
C26 C27 1.3861(19) .
C26 H26 0.9500 .
C27 H27 0.9500 .
C28 C29 1.4488(18) .
C28 C29 1.4488(18) 2_656

loop_
_geom_torsion_atom_site_label_1
_geom_torsion_atom_site_label_2
_geom_torsion_atom_site_label_3
_geom_torsion_atom_site_label_4
_geom_torsion
_geom_torsion_site_symmetry_1
_geom_torsion_site_symmetry_4
C28 C1 C2 C3 -143.90(9) . .
C2 C1 C2 C3 36.10(9) 2_656 .
C28 C1 C2 C7 37.40(12) . .
C2 C1 C2 C7 -142.60(12) 2_656 .
C7 C2 C3 C4 -2.30(18) . .
C1 C2 C3 C4 178.96(11) . .
C2 C3 C4 C5 0.09(19) . .
C3 C4 C5 C6 2.18(18) . .
C3 C4 C5 C8 -178.11(11) . .
C4 C5 C6 C7 -2.26(17) . .
C8 C5 C6 C7 178.05(11) . .
C5 C6 C7 C2 0.05(18) . .
C3 C2 C7 C6 2.22(17) . .
C1 C2 C7 C6 -179.05(10) . .
C6 C5 C8 C15 -50.23(17) . .
C4 C5 C8 C15 130.08(13) . .
C6 C5 C8 C9 134.33(12) . .
C4 C5 C8 C9 -45.36(15) . .
C15 C8 C9 C10 -44.39(17) . .
C5 C8 C9 C10 130.91(12) . .
C15 C8 C9 C14 140.54(13) . .
C5 C8 C9 C14 -44.16(15) . .
C14 C9 C10 C11 0.28(18) . .
C8 C9 C10 C11 -174.87(11) . .
C9 C10 C11 C12 0.42(19) . .
C10 C11 C12 C13 -1.1(2) . .
C11 C12 C13 C14 1.1(2) . .
C12 C13 C14 C9 -0.4(2) . .
C10 C9 C14 C13 -0.29(19) . .
C8 C9 C14 C13 174.94(12) . .
C5 C8 C15 C16 178.36(11) . .
C9 C8 C15 C16 -6.64(18) . .
C5 C8 C15 C22 -4.89(18) . .
C9 C8 C15 C22 170.11(11) . .
C8 C15 C16 C21 123.61(13) . .
C22 C15 C16 C21 -53.32(15) . .
C8 C15 C16 C17 -54.52(17) . .
C22 C15 C16 C17 128.56(12) . .
C21 C16 C17 C18 -1.42(17) . .
C15 C16 C17 C18 176.71(11) . .
C16 C17 C18 C19 -0.42(18) . .
C17 C18 C19 C20 1.34(19) . .
C18 C19 C20 C21 -0.39(19) . .
C19 C20 C21 C16 -1.48(18) . .
C17 C16 C21 C20 2.37(17) . .
C15 C16 C21 C20 -175.82(11) . .
C8 C15 C22 C23 122.36(13) . .
C16 C15 C22 C23 -60.68(15) . .
C8 C15 C22 C27 -57.95(16) . .
C16 C15 C22 C27 119.01(12) . .
C27 C22 C23 C24 2.14(18) . .
C15 C22 C23 C24 -178.16(11) . .
C22 C23 C24 C25 -1.3(2) . .
C23 C24 C25 C26 -0.3(2) . .
C24 C25 C26 C27 1.1(2) . .
C25 C26 C27 C22 -0.3(2) . .
C23 C22 C27 C26 -1.33(18) . .
C15 C22 C27 C26 178.97(12) . .
C2 C1 C28 C29 13.90(8) 2_656 .
C2 C1 C28 C29 -166.09(8) . .
C2 C1 C28 C29 -166.10(8) 2_656 2_656
C2 C1 C28 C29 13.91(8) . 2_656
